data_4117840
loop_
_publ_author_name
'Brian D. Rekken'
'Thomas M. Brown'
'James C. Fettinger'
'Heikki M. Tuononen'
'Philip P. Power'

_publ_section_title
;
 Isolation of a Stable, Acyclic, Two-Coordinate Silylene
;
_journal_name_full 'Journal of the American Chemical Society'
_journal_page_first 6504
_journal_page_last 6507
_journal_paper_doi 10.1021/ja301091v
_journal_volume 134
_journal_year 2012
_chemical_formula_moiety 'C48 H52 S2 Si'
_chemical_formula_sum 'C48 H52 S2 Si'
_chemical_formula_weight 721.11
_chemical_name_systematic
; 
 ? 
;
_space_group_IT_number 14
_symmetry_cell_setting monoclinic
_symmetry_space_group_name_Hall '-P 2ybc'
_symmetry_space_group_name_H-M 'P 1 21/c 1'
_atom_sites_solution_hydrogens geom
_atom_sites_solution_primary direct
_atom_sites_solution_secondary difmap
_audit_creation_method SHELXL-97
_cell_angle_alpha 90.00
_cell_angle_beta 95.2050(10)
_cell_angle_gamma 90.00
_cell_formula_units_Z 8
_cell_length_a 17.1406(7)
_cell_length_b 11.7612(5)
_cell_length_c 40.5573(16)
_cell_measurement_reflns_used 9873
_cell_measurement_temperature 90(2)
_cell_measurement_theta_max 28.97
_cell_measurement_theta_min 2.51
_cell_volume 8142.4(6)
_computing_cell_refinement 'SAINT (7.68A) (Bruker, 2009)'
_computing_data_collection 'Apex2 (2010-11.3) (Bruker, 2010)'
_computing_data_reduction 'SAINT (7.68A) (Bruker, 2009)'
_computing_molecular_graphics 'Bruker SHELXTL'
_computing_publication_material 'Bruker SHELXTL'
_computing_structure_refinement 'SHELXL-97 (Sheldrick, 2008)'
_computing_structure_solution 'SHELXS-97 (Sheldrick, 2008)'
_diffrn_ambient_temperature 90(2)
_diffrn_measured_fraction_theta_full 0.999
_diffrn_measured_fraction_theta_max 0.999
_diffrn_measurement_device_type 'Bruker APEX-II CCD'
_diffrn_measurement_method '\f and \w scans'
_diffrn_radiation_monochromator graphite
_diffrn_radiation_source 'fine-focus sealed tube'
_diffrn_radiation_type MoK\a
_diffrn_radiation_wavelength 0.71073
_diffrn_reflns_av_R_equivalents 0.0466
_diffrn_reflns_av_sigmaI/netI 0.0363
_diffrn_reflns_limit_h_max 22
_diffrn_reflns_limit_h_min -22
_diffrn_reflns_limit_k_max 15
_diffrn_reflns_limit_k_min -15
_diffrn_reflns_limit_l_max 52
_diffrn_reflns_limit_l_min -52
_diffrn_reflns_number 90174
_diffrn_reflns_theta_full 27.50
_diffrn_reflns_theta_max 27.50
_diffrn_reflns_theta_min 2.38
_exptl_absorpt_coefficient_mu 0.192
_exptl_absorpt_correction_T_max 0.9582
_exptl_absorpt_correction_T_min 0.9136
_exptl_absorpt_correction_type multi-scan
_exptl_absorpt_process_details 'SADABS 2008/1 (Sheldrick, 2008)'
_exptl_crystal_colour Colorless
_exptl_crystal_density_diffrn 1.176
_exptl_crystal_description Block
_exptl_crystal_F_000 3088
_exptl_crystal_size_max 0.48
_exptl_crystal_size_mid 0.25
_exptl_crystal_size_min 0.22
_refine_diff_density_max 0.325
_refine_diff_density_min -0.283
_refine_diff_density_rms 0.049
_refine_ls_extinction_method none
_refine_ls_goodness_of_fit_ref 1.010
_refine_ls_hydrogen_treatment mixed
_refine_ls_matrix_type full
_refine_ls_number_parameters 958
_refine_ls_number_reflns 18675
_refine_ls_number_restraints 0
_refine_ls_restrained_S_all 1.010
_refine_ls_R_factor_all 0.0564
_refine_ls_R_factor_gt 0.0390
_refine_ls_shift/su_max 0.001
_refine_ls_shift/su_mean 0.000
_refine_ls_structure_factor_coef Fsqd
_refine_ls_weighting_details 'calc w=1/[\s^2^(Fo^2^)+(0.0429P)^2^+4.4895P] where P=(Fo^2^+2Fc^2^)/3'
_refine_ls_weighting_scheme calc
_refine_ls_wR_factor_gt 0.0925
_refine_ls_wR_factor_ref 0.1017
_reflns_number_gt 14562
_reflns_number_total 18675
_reflns_threshold_expression >2sigma(I)
_cod_data_source_file ja301091v_si_004.cif
_cod_data_source_block bdr198
_cod_original_sg_symbol_H-M 'P 21/c'
_cod_database_code 4117840

loop_
_symmetry_equiv_pos_as_xyz
'x, y, z'
'-x, y+1/2, -z+1/2'
'-x, -y, -z'
'x, -y-1/2, z-1/2'

loop_
_atom_site_label
_atom_site_type_symbol
_atom_site_fract_x
_atom_site_fract_y
_atom_site_fract_z
_atom_site_U_iso_or_equiv
_atom_site_adp_type
_atom_site_occupancy
_atom_site_symmetry_multiplicity
_atom_site_calc_flag
_atom_site_refinement_flags
S1 S 0.38230(2) 0.37873(3) 0.399318(9) 0.01786(9) Uani 1 1 d .
Si1 Si 0.35403(3) 0.47749(4) 0.355629(10) 0.01737(9) Uani 1 1 d .
H1A H 0.2791(11) 0.4628(16) 0.3400(4) 0.026(5) Uiso 1 1 d .
H1B H 0.4111(10) 0.4569(16) 0.3348(4) 0.024(5) Uiso 1 1 d .
C1 C 0.43379(9) 0.25790(13) 0.38576(4) 0.0159(3) Uani 1 1 d .
S2 S 0.36025(2) 0.63689(3) 0.381187(9) 0.01933(9) Uani 1 1 d .
Si2 Si 0.86865(3) 0.51561(4) 0.363535(11) 0.01903(10) Uani 1 1 d .
H2A H 0.7921(11) 0.4950(16) 0.3518(4) 0.027(5) Uiso 1 1 d .
H2B H 0.9195(11) 0.4952(16) 0.3405(5) 0.029(5) Uiso 1 1 d .
C2 C 0.40560(9) 0.19044(13) 0.35857(4) 0.0160(3) Uani 1 1 d .
S3 S 0.87712(3) 0.67672(3) 0.388373(10) 0.02162(9) Uani 1 1 d .
C3 C 0.44947(9) 0.09629(13) 0.35043(4) 0.0175(3) Uani 1 1 d .
H3A H 0.4318 0.0515 0.3317 0.021 Uiso 1 1 calc R
S4 S 0.91011(2) 0.42537(3) 0.407310(9) 0.01964(9) Uani 1 1 d .
C4 C 0.51829(9) 0.06667(13) 0.36903(4) 0.0188(3) Uani 1 1 d .
H4A H 0.5478 0.0029 0.3629 0.023 Uiso 1 1 calc R
C5 C 0.54374(9) 0.13072(13) 0.39664(4) 0.0179(3) Uani 1 1 d .
H5A H 0.5898 0.1085 0.4099 0.021 Uiso 1 1 calc R
C6 C 0.50278(9) 0.22733(13) 0.40527(4) 0.0165(3) Uani 1 1 d .
C7 C 0.32948(9) 0.21458(13) 0.33896(4) 0.0160(3) Uani 1 1 d .
C8 C 0.32777(9) 0.24696(13) 0.30543(4) 0.0166(3) Uani 1 1 d .
C9 C 0.25595(10) 0.27293(13) 0.28822(4) 0.0189(3) Uani 1 1 d .
H9A H 0.2549 0.2963 0.2658 0.023 Uiso 1 1 calc R
C10 C 0.18602(10) 0.26578(14) 0.30278(4) 0.0202(3) Uani 1 1 d .
C11 C 0.18831(10) 0.22611(14) 0.33519(4) 0.0200(3) Uani 1 1 d .
H11A H 0.1405 0.2158 0.3450 0.024 Uiso 1 1 calc R
C12 C 0.25854(10) 0.20121(13) 0.35364(4) 0.0183(3) Uani 1 1 d .
C13 C 0.40137(9) 0.25701(14) 0.28781(4) 0.0197(3) Uani 1 1 d .
H13A H 0.3881 0.2860 0.2654 0.029 Uiso 1 1 calc R
H13B H 0.4259 0.1820 0.2866 0.029 Uiso 1 1 calc R
H13C H 0.4379 0.3095 0.3000 0.029 Uiso 1 1 calc R
C14 C 0.10997(10) 0.30333(16) 0.28450(4) 0.0254(4) Uani 1 1 d .
H14A H 0.1165 0.3095 0.2608 0.038 Uiso 1 1 calc R
H14B H 0.0949 0.3775 0.2929 0.038 Uiso 1 1 calc R
H14C H 0.0690 0.2474 0.2878 0.038 Uiso 1 1 calc R
C15 C 0.25726(10) 0.16173(15) 0.38900(4) 0.0237(4) Uani 1 1 d .
H15A H 0.2062 0.1275 0.3920 0.036 Uiso 1 1 calc R
H15B H 0.2661 0.2268 0.4040 0.036 Uiso 1 1 calc R
H15C H 0.2986 0.1052 0.3940 0.036 Uiso 1 1 calc R
C16 C 0.53222(9) 0.29463(13) 0.43537(4) 0.0185(3) Uani 1 1 d .
C17 C 0.57099(10) 0.39819(14) 0.43223(4) 0.0213(3) Uani 1 1 d .
C18 C 0.59918(10) 0.45644(15) 0.46100(4) 0.0257(4) Uani 1 1 d .
H18A H 0.6269 0.5257 0.4589 0.031 Uiso 1 1 calc R
C19 C 0.58804(10) 0.41642(15) 0.49236(4) 0.0260(4) Uani 1 1 d .
C20 C 0.54771(10) 0.31500(15) 0.49479(4) 0.0246(4) Uani 1 1 d .
H20A H 0.5385 0.2875 0.5161 0.030 Uiso 1 1 calc R
C21 C 0.52026(10) 0.25216(14) 0.46703(4) 0.0206(3) Uani 1 1 d .
C22 C 0.58264(11) 0.44995(15) 0.39901(4) 0.0285(4) Uani 1 1 d .
H22A H 0.5676 0.3947 0.3815 0.043 Uiso 1 1 calc R
H22B H 0.6378 0.4706 0.3983 0.043 Uiso 1 1 calc R
H22C H 0.5500 0.5181 0.3957 0.043 Uiso 1 1 calc R
C23 C 0.61786(12) 0.48038(18) 0.52319(5) 0.0351(5) Uani 1 1 d .
H23A H 0.6540 0.5402 0.5174 0.053 Uiso 1 1 calc R
H23B H 0.6453 0.4277 0.5390 0.053 Uiso 1 1 calc R
H23C H 0.5736 0.5148 0.5332 0.053 Uiso 1 1 calc R
C24 C 0.47916(11) 0.14072(15) 0.47127(4) 0.0263(4) Uani 1 1 d .
H24A H 0.4648 0.1344 0.4940 0.039 Uiso 1 1 calc R
H24B H 0.5142 0.0779 0.4667 0.039 Uiso 1 1 calc R
H24C H 0.4317 0.1372 0.4559 0.039 Uiso 1 1 calc R
C25 C 0.30631(10) 0.74059(13) 0.35617(4) 0.0191(3) Uani 1 1 d .
C26 C 0.31089(10) 0.75169(13) 0.32188(4) 0.0205(3) Uani 1 1 d .
C27 C 0.26953(11) 0.84045(15) 0.30518(4) 0.0267(4) Uani 1 1 d .
H27A H 0.2731 0.8497 0.2821 0.032 Uiso 1 1 calc R
C28 C 0.22374(12) 0.91487(15) 0.32137(4) 0.0292(4) Uani 1 1 d .
H28A H 0.1951 0.9733 0.3095 0.035 Uiso 1 1 calc R
C29 C 0.22018(11) 0.90317(14) 0.35518(4) 0.0251(4) Uani 1 1 d .
H29A H 0.1883 0.9538 0.3663 0.030 Uiso 1 1 calc R
C30 C 0.26225(10) 0.81894(13) 0.37317(4) 0.0198(3) Uani 1 1 d .
C31 C 0.35745(10) 0.67513(13) 0.30153(4) 0.0198(3) Uani 1 1 d .
C32 C 0.43919(10) 0.68370(13) 0.30315(4) 0.0210(3) Uani 1 1 d .
C33 C 0.47988(11) 0.61862(14) 0.28157(4) 0.0232(4) Uani 1 1 d .
H33A H 0.5354 0.6238 0.2828 0.028 Uiso 1 1 calc R
C34 C 0.44136(11) 0.54633(14) 0.25827(4) 0.0227(4) Uani 1 1 d .
C35 C 0.36063(11) 0.53897(14) 0.25718(4) 0.0228(4) Uani 1 1 d .
H35A H 0.3338 0.4895 0.2415 0.027 Uiso 1 1 calc R
C36 C 0.31722(10) 0.60178(14) 0.27833(4) 0.0209(3) Uani 1 1 d .
C37 C 0.48428(11) 0.76186(15) 0.32746(4) 0.0275(4) Uani 1 1 d .
H37A H 0.4582 0.8360 0.3274 0.041 Uiso 1 1 calc R
H37B H 0.5377 0.7715 0.3211 0.041 Uiso 1 1 calc R
H37C H 0.4863 0.7289 0.3497 0.041 Uiso 1 1 calc R
C38 C 0.48574(12) 0.47900(16) 0.23427(4) 0.0299(4) Uani 1 1 d .
H38A H 0.4660 0.4983 0.2115 0.045 Uiso 1 1 calc R
H38B H 0.4784 0.3975 0.2380 0.045 Uiso 1 1 calc R
H38C H 0.5416 0.4975 0.2377 0.045 Uiso 1 1 calc R
C39 C 0.22918(10) 0.58921(15) 0.27552(4) 0.0256(4) Uani 1 1 d .
H39A H 0.2146 0.5154 0.2656 0.038 Uiso 1 1 calc R
H39B H 0.2053 0.6502 0.2615 0.038 Uiso 1 1 calc R
H39C H 0.2105 0.5939 0.2976 0.038 Uiso 1 1 calc R
C40 C 0.26277(10) 0.82057(13) 0.41023(4) 0.0184(3) Uani 1 1 d .
C41 C 0.32930(10) 0.86224(13) 0.42935(4) 0.0192(3) Uani 1 1 d .
C42 C 0.32717(10) 0.87176(13) 0.46345(4) 0.0205(3) Uani 1 1 d .
H42A H 0.3716 0.9014 0.4763 0.025 Uiso 1 1 calc R
C43 C 0.26225(10) 0.83933(14) 0.47925(4) 0.0224(3) Uani 1 1 d .
C44 C 0.19756(10) 0.79825(15) 0.45999(4) 0.0241(4) Uani 1 1 d .
H44A H 0.1528 0.7753 0.4705 0.029 Uiso 1 1 calc R
C45 C 0.19608(10) 0.78951(14) 0.42559(4) 0.0212(3) Uani 1 1 d .
C46 C 0.40227(10) 0.89764(15) 0.41402(4) 0.0246(4) Uani 1 1 d .
H46A H 0.4349 0.9447 0.4297 0.037 Uiso 1 1 calc R
H46B H 0.3878 0.9414 0.3938 0.037 Uiso 1 1 calc R
H46C H 0.4317 0.8298 0.4085 0.037 Uiso 1 1 calc R
C47 C 0.26386(12) 0.84596(17) 0.51656(4) 0.0299(4) Uani 1 1 d .
H47A H 0.2106 0.8363 0.5231 0.045 Uiso 1 1 calc R
H47B H 0.2843 0.9202 0.5241 0.045 Uiso 1 1 calc R
H47C H 0.2977 0.7857 0.5266 0.045 Uiso 1 1 calc R
C48 C 0.12221(11) 0.74786(16) 0.40609(5) 0.0293(4) Uani 1 1 d .
H48A H 0.1359 0.7079 0.3862 0.044 Uiso 1 1 calc R
H48B H 0.0885 0.8129 0.3996 0.044 Uiso 1 1 calc R
H48C H 0.0944 0.6958 0.4198 0.044 Uiso 1 1 calc R
C49 C 0.81902(10) 0.77988(13) 0.36487(4) 0.0192(3) Uani 1 1 d .
C50 C 0.82113(10) 0.79334(14) 0.33044(4) 0.0198(3) Uani 1 1 d .
C51 C 0.78224(10) 0.88587(14) 0.31502(4) 0.0237(4) Uani 1 1 d .
H51A H 0.7836 0.8958 0.2918 0.028 Uiso 1 1 calc R
C52 C 0.74164(11) 0.96368(15) 0.33256(4) 0.0260(4) Uani 1 1 d .
H52A H 0.7164 1.0270 0.3217 0.031 Uiso 1 1 calc R
C53 C 0.73842(10) 0.94779(14) 0.36622(4) 0.0239(4) Uani 1 1 d .
H53A H 0.7098 1.0002 0.3783 0.029 Uiso 1 1 calc R
C54 C 0.77615(10) 0.85674(14) 0.38290(4) 0.0201(3) Uani 1 1 d .
C55 C 0.86203(10) 0.71234(13) 0.30926(4) 0.0189(3) Uani 1 1 d .
C56 C 0.94320(10) 0.72112(14) 0.30739(4) 0.0209(3) Uani 1 1 d .
C57 C 0.97905(10) 0.65047(15) 0.28572(4) 0.0235(4) Uani 1 1 d .
H57A H 1.0341 0.6555 0.2847 0.028 Uiso 1 1 calc R
C58 C 0.93625(11) 0.57250(14) 0.26547(4) 0.0236(4) Uani 1 1 d .
C59 C 0.85639(10) 0.56434(14) 0.26797(4) 0.0222(3) Uani 1 1 d .
H59A H 0.8268 0.5104 0.2546 0.027 Uiso 1 1 calc R
C60 C 0.81798(10) 0.63290(14) 0.28950(4) 0.0206(3) Uani 1 1 d .
C61 C 0.99112(11) 0.80785(16) 0.32780(4) 0.0275(4) Uani 1 1 d .
H61A H 1.0464 0.8001 0.3238 0.041 Uiso 1 1 calc R
H61B H 0.9852 0.7953 0.3513 0.041 Uiso 1 1 calc R
H61C H 0.9728 0.8844 0.3215 0.041 Uiso 1 1 calc R
C62 C 0.97516(12) 0.50328(16) 0.24015(4) 0.0304(4) Uani 1 1 d .
H62A H 0.9616 0.4229 0.2424 0.046 Uiso 1 1 calc R
H62B H 1.0321 0.5124 0.2438 0.046 Uiso 1 1 calc R
H62C H 0.9570 0.5297 0.2178 0.046 Uiso 1 1 calc R
C63 C 0.73045(10) 0.62037(15) 0.29048(4) 0.0256(4) Uani 1 1 d .
H63A H 0.7122 0.6738 0.3066 0.038 Uiso 0.50 1 calc PR
H63B H 0.7183 0.5425 0.2969 0.038 Uiso 0.50 1 calc PR
H63C H 0.7041 0.6367 0.2685 0.038 Uiso 0.50 1 calc PR
H63D H 0.7109 0.5615 0.2747 0.038 Uiso 0.50 1 calc PR
H63E H 0.7048 0.6929 0.2845 0.038 Uiso 0.50 1 calc PR
H63F H 0.7189 0.5986 0.3129 0.038 Uiso 0.50 1 calc PR
C64 C 0.76797(10) 0.84308(13) 0.41930(4) 0.0194(3) Uani 1 1 d .
C65 C 0.82767(10) 0.87924(14) 0.44310(4) 0.0214(3) Uani 1 1 d .
C66 C 0.81657(10) 0.86642(14) 0.47643(4) 0.0233(4) Uani 1 1 d .
H66A H 0.8568 0.8908 0.4926 0.028 Uiso 1 1 calc R
C67 C 0.74896(11) 0.81934(14) 0.48702(4) 0.0242(4) Uani 1 1 d .
C68 C 0.69059(11) 0.78534(14) 0.46313(4) 0.0244(4) Uani 1 1 d .
H68A H 0.6438 0.7533 0.4699 0.029 Uiso 1 1 calc R
C69 C 0.69875(10) 0.79698(14) 0.42936(4) 0.0220(3) Uani 1 1 d .
C70 C 0.90232(11) 0.93170(16) 0.43335(4) 0.0283(4) Uani 1 1 d .
H70A H 0.9345 0.9565 0.4533 0.042 Uiso 1 1 calc R
H70B H 0.8898 0.9973 0.4189 0.042 Uiso 1 1 calc R
H70C H 0.9313 0.8754 0.4215 0.042 Uiso 1 1 calc R
C71 C 0.74053(12) 0.80562(17) 0.52359(4) 0.0315(4) Uani 1 1 d .
H71A H 0.6922 0.7640 0.5266 0.047 Uiso 1 1 calc R
H71B H 0.7385 0.8808 0.5339 0.047 Uiso 1 1 calc R
H71C H 0.7855 0.7632 0.5339 0.047 Uiso 1 1 calc R
C72 C 0.63293(11) 0.75951(16) 0.40439(5) 0.0313(4) Uani 1 1 d .
H72A H 0.5927 0.7206 0.4159 0.047 Uiso 1 1 calc R
H72B H 0.6535 0.7075 0.3884 0.047 Uiso 1 1 calc R
H72C H 0.6099 0.8262 0.3927 0.047 Uiso 1 1 calc R
C73 C 0.95021(9) 0.29383(13) 0.39477(4) 0.0173(3) Uani 1 1 d .
C74 C 0.91278(9) 0.22168(13) 0.37056(4) 0.0180(3) Uani 1 1 d .
C75 C 0.94752(10) 0.11719(14) 0.36460(4) 0.0217(3) Uani 1 1 d .
H75A H 0.9238 0.0689 0.3478 0.026 Uiso 1 1 calc R
C76 C 1.01584(10) 0.08235(14) 0.38266(4) 0.0230(3) Uani 1 1 d .
H76A H 1.0386 0.0109 0.3783 0.028 Uiso 1 1 calc R
C77 C 1.05064(10) 0.15289(14) 0.40716(4) 0.0218(3) Uani 1 1 d .
H77A H 1.0965 0.1280 0.4201 0.026 Uiso 1 1 calc R
C78 C 1.01952(9) 0.25957(14) 0.41321(4) 0.0188(3) Uani 1 1 d .
C79 C 0.83643(9) 0.24943(13) 0.35153(4) 0.0174(3) Uani 1 1 d .
C80 C 0.83348(10) 0.26965(13) 0.31725(4) 0.0189(3) Uani 1 1 d .
C81 C 0.76118(10) 0.28871(14) 0.29957(4) 0.0227(3) Uani 1 1 d .
H81A H 0.7595 0.3038 0.2765 0.027 Uiso 1 1 calc R
C82 C 0.69170(10) 0.28637(15) 0.31446(4) 0.0240(4) Uani 1 1 d .
C83 C 0.69563(10) 0.26423(14) 0.34828(4) 0.0228(3) Uani 1 1 d .
H83A H 0.6484 0.2613 0.3588 0.027 Uiso 1 1 calc R
C84 C 0.76626(10) 0.24630(13) 0.36714(4) 0.0202(3) Uani 1 1 d .
C85 C 0.90671(10) 0.27045(15) 0.29918(4) 0.0245(4) Uani 1 1 d .
H85A H 0.8944 0.3005 0.2768 0.037 Uiso 1 1 calc R
H85B H 0.9269 0.1928 0.2979 0.037 Uiso 1 1 calc R
H85C H 0.9464 0.3186 0.3112 0.037 Uiso 1 1 calc R
C86 C 0.61392(11) 0.30602(18) 0.29481(5) 0.0351(4) Uani 1 1 d .
H86A H 0.6202 0.2980 0.2711 0.053 Uiso 1 1 calc R
H86B H 0.5952 0.3828 0.2992 0.053 Uiso 1 1 calc R
H86C H 0.5758 0.2500 0.3013 0.053 Uiso 1 1 calc R
C87 C 0.76593(11) 0.22243(16) 0.40364(4) 0.0270(4) Uani 1 1 d .
H87A H 0.7124 0.2051 0.4087 0.041 Uiso 1 1 calc R
H87B H 0.7852 0.2893 0.4163 0.041 Uiso 1 1 calc R
H87C H 0.8000 0.1573 0.4096 0.041 Uiso 1 1 calc R
C88 C 1.06052(9) 0.33333(14) 0.43951(4) 0.0193(3) Uani 1 1 d .
C89 C 1.11445(10) 0.41529(14) 0.43096(4) 0.0201(3) Uani 1 1 d .
C90 C 1.15484(10) 0.47912(14) 0.45597(4) 0.0224(3) Uani 1 1 d .
H90A H 1.1919 0.5341 0.4502 0.027 Uiso 1 1 calc R
C91 C 1.14225(10) 0.46425(15) 0.48910(4) 0.0247(4) Uani 1 1 d .
C92 C 1.08698(10) 0.38465(16) 0.49692(4) 0.0265(4) Uani 1 1 d .
H92A H 1.0769 0.3751 0.5194 0.032 Uiso 1 1 calc R
C93 C 1.04588(10) 0.31839(15) 0.47274(4) 0.0232(4) Uani 1 1 d .
C94 C 1.12936(11) 0.43570(15) 0.39540(4) 0.0259(4) Uani 1 1 d .
H94A H 1.1728 0.4895 0.3945 0.039 Uiso 1 1 calc R
H94B H 1.0821 0.4673 0.3834 0.039 Uiso 1 1 calc R
H94C H 1.1429 0.3636 0.3852 0.039 Uiso 1 1 calc R
C95 C 1.18781(12) 0.53234(18) 0.51590(4) 0.0352(4) Uani 1 1 d .
H95A H 1.2285 0.5765 0.5062 0.053 Uiso 1 1 calc R
H95B H 1.2123 0.4806 0.5327 0.053 Uiso 1 1 calc R
H95C H 1.1522 0.5841 0.5261 0.053 Uiso 1 1 calc R
C96 C 0.98703(11) 0.23178(18) 0.48235(5) 0.0334(4) Uani 1 1 d .
H96A H 0.9817 0.2374 0.5061 0.050 Uiso 1 1 calc R
H96B H 1.0050 0.1553 0.4771 0.050 Uiso 1 1 calc R
H96C H 0.9362 0.2464 0.4700 0.050 Uiso 1 1 calc R

loop_
_atom_site_aniso_label
_atom_site_aniso_U_11
_atom_site_aniso_U_22
_atom_site_aniso_U_33
_atom_site_aniso_U_23
_atom_site_aniso_U_13
_atom_site_aniso_U_12
S1 0.0244(2) 0.01652(18) 0.01247(17) -0.00122(14) 0.00077(15) 0.00420(15)
Si1 0.0229(2) 0.0161(2) 0.0129(2) -0.00081(16) 0.00033(17) 0.00207(17)
C1 0.0199(8) 0.0154(7) 0.0128(7) 0.0009(6) 0.0031(6) 0.0003(6)
S2 0.0288(2) 0.01567(19) 0.01290(17) -0.00029(14) -0.00122(15) 0.00369(16)
Si2 0.0237(2) 0.0184(2) 0.0147(2) 0.00205(17) 0.00027(17) 0.00361(18)
C2 0.0191(8) 0.0164(7) 0.0127(7) 0.0007(6) 0.0025(6) -0.0015(6)
S3 0.0307(2) 0.0192(2) 0.01430(18) 0.00140(15) -0.00151(16) 0.00622(17)
C3 0.0222(8) 0.0161(7) 0.0147(7) -0.0015(6) 0.0040(6) -0.0015(6)
S4 0.0242(2) 0.0194(2) 0.01509(18) 0.00169(15) 0.00032(15) 0.00496(16)
C4 0.0213(8) 0.0162(7) 0.0198(8) -0.0004(6) 0.0065(6) 0.0023(6)
C5 0.0175(8) 0.0184(8) 0.0177(7) 0.0014(6) 0.0018(6) 0.0003(6)
C6 0.0186(8) 0.0168(7) 0.0141(7) -0.0002(6) 0.0022(6) -0.0016(6)
C7 0.0199(8) 0.0149(7) 0.0133(7) -0.0029(6) 0.0018(6) -0.0009(6)
C8 0.0200(8) 0.0155(7) 0.0145(7) -0.0036(6) 0.0020(6) -0.0005(6)
C9 0.0231(9) 0.0205(8) 0.0128(7) -0.0035(6) 0.0003(6) 0.0004(6)
C10 0.0197(8) 0.0214(8) 0.0190(8) -0.0063(6) -0.0011(6) -0.0006(6)
C11 0.0186(8) 0.0212(8) 0.0208(8) -0.0053(6) 0.0054(6) -0.0023(6)
C12 0.0227(9) 0.0161(7) 0.0164(7) -0.0027(6) 0.0031(6) -0.0012(6)
C13 0.0203(8) 0.0243(8) 0.0146(7) -0.0008(6) 0.0026(6) 0.0015(6)
C14 0.0194(9) 0.0320(9) 0.0242(9) -0.0064(7) -0.0017(7) 0.0017(7)
C15 0.0256(9) 0.0276(9) 0.0188(8) 0.0018(7) 0.0064(7) -0.0032(7)
C16 0.0182(8) 0.0190(8) 0.0175(7) -0.0035(6) -0.0025(6) 0.0039(6)
C17 0.0200(8) 0.0206(8) 0.0229(8) -0.0022(7) -0.0004(7) 0.0013(6)
C18 0.0247(9) 0.0221(9) 0.0293(9) -0.0066(7) -0.0037(7) -0.0003(7)
C19 0.0230(9) 0.0286(9) 0.0247(9) -0.0104(7) -0.0071(7) 0.0086(7)
C20 0.0274(9) 0.0293(9) 0.0159(8) -0.0030(7) -0.0041(7) 0.0086(7)
C21 0.0210(8) 0.0228(8) 0.0173(8) -0.0005(6) -0.0014(6) 0.0055(7)
C22 0.0361(11) 0.0224(9) 0.0274(9) -0.0014(7) 0.0049(8) -0.0082(8)
C23 0.0340(11) 0.0411(11) 0.0278(10) -0.0158(8) -0.0096(8) 0.0062(9)
C24 0.0338(10) 0.0273(9) 0.0177(8) 0.0031(7) 0.0020(7) -0.0005(7)
C25 0.0255(9) 0.0157(7) 0.0154(7) 0.0010(6) -0.0011(6) 0.0008(6)
C26 0.0285(9) 0.0175(8) 0.0153(7) -0.0015(6) -0.0003(6) 0.0008(7)
C27 0.0417(11) 0.0245(9) 0.0130(7) 0.0009(6) -0.0018(7) 0.0038(8)
C28 0.0425(11) 0.0246(9) 0.0191(8) 0.0023(7) -0.0046(8) 0.0115(8)
C29 0.0326(10) 0.0213(8) 0.0207(8) -0.0017(7) -0.0007(7) 0.0073(7)
C30 0.0257(9) 0.0182(8) 0.0148(7) -0.0009(6) -0.0011(6) 0.0009(6)
C31 0.0308(9) 0.0170(8) 0.0114(7) 0.0019(6) 0.0005(6) 0.0015(7)
C32 0.0312(9) 0.0174(8) 0.0145(7) 0.0022(6) 0.0014(7) -0.0025(7)
C33 0.0270(9) 0.0241(8) 0.0190(8) 0.0042(7) 0.0047(7) -0.0023(7)
C34 0.0355(10) 0.0188(8) 0.0146(7) 0.0021(6) 0.0064(7) 0.0002(7)
C35 0.0362(10) 0.0194(8) 0.0124(7) -0.0010(6) -0.0002(7) -0.0013(7)
C36 0.0305(9) 0.0194(8) 0.0124(7) 0.0018(6) -0.0003(6) 0.0000(7)
C37 0.0326(10) 0.0290(9) 0.0205(8) -0.0020(7) 0.0000(7) -0.0076(8)
C38 0.0432(11) 0.0266(9) 0.0215(8) -0.0007(7) 0.0126(8) 0.0004(8)
C39 0.0297(10) 0.0249(9) 0.0213(8) -0.0006(7) -0.0029(7) 0.0006(7)
C40 0.0252(9) 0.0154(7) 0.0144(7) 0.0001(6) 0.0019(6) 0.0042(6)
C41 0.0240(9) 0.0149(7) 0.0187(8) -0.0007(6) 0.0025(6) 0.0018(6)
C42 0.0251(9) 0.0185(8) 0.0175(8) -0.0016(6) -0.0009(6) 0.0017(6)
C43 0.0289(9) 0.0227(8) 0.0160(8) 0.0003(6) 0.0028(7) 0.0057(7)
C44 0.0239(9) 0.0274(9) 0.0218(8) 0.0033(7) 0.0070(7) 0.0025(7)
C45 0.0218(9) 0.0208(8) 0.0206(8) 0.0009(6) -0.0012(7) 0.0034(6)
C46 0.0284(9) 0.0241(9) 0.0215(8) -0.0007(7) 0.0028(7) -0.0037(7)
C47 0.0371(11) 0.0362(10) 0.0168(8) -0.0013(7) 0.0055(7) 0.0043(8)
C48 0.0256(10) 0.0319(10) 0.0293(9) 0.0011(8) -0.0035(8) -0.0018(8)
C49 0.0229(9) 0.0175(8) 0.0167(7) 0.0026(6) -0.0009(6) 0.0021(6)
C50 0.0241(9) 0.0193(8) 0.0155(7) 0.0009(6) -0.0002(6) 0.0009(6)
C51 0.0312(10) 0.0245(9) 0.0145(7) 0.0035(6) -0.0016(7) 0.0031(7)
C52 0.0347(10) 0.0223(9) 0.0203(8) 0.0051(7) -0.0021(7) 0.0075(7)
C53 0.0287(9) 0.0215(8) 0.0213(8) -0.0010(7) 0.0010(7) 0.0065(7)
C54 0.0254(9) 0.0188(8) 0.0158(7) 0.0003(6) 0.0000(6) 0.0010(6)
C55 0.0258(9) 0.0194(8) 0.0112(7) 0.0040(6) -0.0004(6) 0.0030(6)
C56 0.0260(9) 0.0220(8) 0.0142(7) 0.0048(6) -0.0012(6) -0.0003(7)
C57 0.0231(9) 0.0290(9) 0.0183(8) 0.0062(7) 0.0022(7) 0.0023(7)
C58 0.0315(10) 0.0229(8) 0.0165(8) 0.0043(6) 0.0037(7) 0.0041(7)
C59 0.0302(9) 0.0210(8) 0.0146(7) 0.0006(6) -0.0017(7) 0.0008(7)
C60 0.0248(9) 0.0224(8) 0.0140(7) 0.0046(6) -0.0008(6) 0.0019(7)
C61 0.0284(10) 0.0332(10) 0.0205(8) 0.0000(7) -0.0004(7) -0.0063(8)
C62 0.0404(11) 0.0293(10) 0.0229(9) 0.0005(7) 0.0098(8) 0.0046(8)
C63 0.0263(9) 0.0280(9) 0.0217(8) 0.0021(7) -0.0015(7) -0.0002(7)
C64 0.0255(9) 0.0156(7) 0.0170(7) 0.0006(6) 0.0015(6) 0.0042(6)
C65 0.0247(9) 0.0190(8) 0.0203(8) 0.0003(6) -0.0003(7) 0.0043(7)
C66 0.0266(9) 0.0248(9) 0.0175(8) -0.0015(7) -0.0027(7) 0.0045(7)
C67 0.0310(10) 0.0234(9) 0.0182(8) 0.0019(7) 0.0029(7) 0.0090(7)
C68 0.0265(9) 0.0223(8) 0.0253(9) 0.0038(7) 0.0063(7) 0.0026(7)
C69 0.0264(9) 0.0178(8) 0.0215(8) -0.0009(6) 0.0003(7) 0.0029(7)
C70 0.0285(10) 0.0316(10) 0.0243(9) 0.0024(7) 0.0000(7) -0.0021(8)
C71 0.0397(11) 0.0374(11) 0.0182(8) 0.0032(7) 0.0068(8) 0.0095(9)
C72 0.0340(11) 0.0307(10) 0.0282(9) 0.0008(8) -0.0035(8) -0.0065(8)
C73 0.0192(8) 0.0172(7) 0.0159(7) 0.0031(6) 0.0037(6) 0.0019(6)
C74 0.0174(8) 0.0193(8) 0.0177(7) 0.0026(6) 0.0027(6) -0.0013(6)
C75 0.0215(9) 0.0187(8) 0.0247(8) -0.0004(7) 0.0016(7) -0.0003(6)
C76 0.0215(9) 0.0189(8) 0.0290(9) 0.0024(7) 0.0046(7) 0.0027(7)
C77 0.0178(8) 0.0233(8) 0.0243(8) 0.0054(7) 0.0012(7) 0.0024(6)
C78 0.0180(8) 0.0219(8) 0.0166(7) 0.0046(6) 0.0017(6) 0.0003(6)
C79 0.0181(8) 0.0166(7) 0.0174(7) 0.0006(6) 0.0007(6) 0.0007(6)
C80 0.0214(8) 0.0178(8) 0.0179(8) -0.0005(6) 0.0032(6) 0.0006(6)
C81 0.0282(9) 0.0231(8) 0.0164(8) 0.0003(6) -0.0008(7) 0.0013(7)
C82 0.0218(9) 0.0227(8) 0.0265(9) -0.0014(7) -0.0034(7) 0.0018(7)
C83 0.0191(8) 0.0237(8) 0.0262(9) -0.0008(7) 0.0055(7) -0.0007(7)
C84 0.0218(9) 0.0184(8) 0.0208(8) 0.0006(6) 0.0046(7) -0.0012(6)
C85 0.0260(9) 0.0276(9) 0.0206(8) 0.0006(7) 0.0067(7) 0.0014(7)
C86 0.0238(10) 0.0403(11) 0.0389(11) -0.0016(9) -0.0088(8) 0.0046(8)
C87 0.0266(10) 0.0338(10) 0.0213(8) 0.0020(7) 0.0055(7) -0.0049(8)
C88 0.0164(8) 0.0221(8) 0.0191(8) 0.0023(6) 0.0000(6) 0.0044(6)
C89 0.0207(8) 0.0212(8) 0.0183(8) 0.0003(6) 0.0012(6) 0.0026(6)
C90 0.0226(9) 0.0232(8) 0.0214(8) -0.0019(7) 0.0016(7) 0.0013(7)
C91 0.0240(9) 0.0291(9) 0.0202(8) -0.0028(7) -0.0014(7) 0.0058(7)
C92 0.0260(9) 0.0376(10) 0.0163(8) 0.0023(7) 0.0032(7) 0.0053(8)
C93 0.0197(9) 0.0291(9) 0.0209(8) 0.0049(7) 0.0026(7) 0.0035(7)
C94 0.0344(10) 0.0248(9) 0.0190(8) -0.0011(7) 0.0056(7) -0.0057(7)
C95 0.0413(12) 0.0414(11) 0.0220(9) -0.0079(8) -0.0010(8) -0.0010(9)
C96 0.0271(10) 0.0476(12) 0.0257(9) 0.0100(8) 0.0033(8) -0.0043(9)

loop_
_atom_type_symbol
_atom_type_description
_atom_type_scat_dispersion_real
_atom_type_scat_dispersion_imag
_atom_type_scat_source
C C 0.0033 0.0016 'International Tables Vol C Tables 4.2.6.8 and 6.1.1.4'
H H 0.0000 0.0000 'International Tables Vol C Tables 4.2.6.8 and 6.1.1.4'
Si Si 0.0817 0.0704 'International Tables Vol C Tables 4.2.6.8 and 6.1.1.4'
S S 0.1246 0.1234 'International Tables Vol C Tables 4.2.6.8 and 6.1.1.4'

loop_
_geom_angle_atom_site_label_1
_geom_angle_atom_site_label_2
_geom_angle_atom_site_label_3
_geom_angle
C1 S1 Si1 104.97(5)
S1 Si1 S2 94.41(2)
S1 Si1 H1A 116.2(8)
S2 Si1 H1A 109.4(8)
S1 Si1 H1B 107.1(7)
S2 Si1 H1B 116.5(8)
H1A Si1 H1B 112.2(10)
C2 C1 C6 120.48(14)
C2 C1 S1 123.07(12)
C6 C1 S1 116.31(11)
C25 S2 Si1 108.79(5)
S4 Si2 S3 92.60(2)
S4 Si2 H2A 115.8(8)
S3 Si2 H2A 109.9(8)
S4 Si2 H2B 107.4(8)
S3 Si2 H2B 117.4(8)
H2A Si2 H2B 112.5(11)
C3 C2 C1 118.60(14)
C3 C2 C7 119.27(14)
C1 C2 C7 122.10(14)
C49 S3 Si2 109.77(6)
C4 C3 C2 121.41(14)
C4 C3 H3A 119.3
C2 C3 H3A 119.3
C73 S4 Si2 107.56(5)
C3 C4 C5 119.54(14)
C3 C4 H4A 120.2
C5 C4 H4A 120.2
C4 C5 C6 121.05(15)
C4 C5 H5A 119.5
C6 C5 H5A 119.5
C5 C6 C1 118.83(14)
C5 C6 C16 119.51(14)
C1 C6 C16 121.65(14)
C8 C7 C12 119.60(14)
C8 C7 C2 120.39(14)
C12 C7 C2 119.97(13)
C9 C8 C7 118.87(14)
C9 C8 C13 118.94(14)
C7 C8 C13 122.18(14)
C10 C9 C8 122.15(15)
C10 C9 H9A 118.9
C8 C9 H9A 118.9
C9 C10 C11 118.12(15)
C9 C10 C14 121.04(15)
C11 C10 C14 120.81(15)
C12 C11 C10 121.86(15)
C12 C11 H11A 119.1
C10 C11 H11A 119.1
C11 C12 C7 119.15(14)
C11 C12 C15 119.33(14)
C7 C12 C15 121.51(14)
C8 C13 H13A 109.5
C8 C13 H13B 109.5
H13A C13 H13B 109.5
C8 C13 H13C 109.5
H13A C13 H13C 109.5
H13B C13 H13C 109.5
C10 C14 H14A 109.5
C10 C14 H14B 109.5
H14A C14 H14B 109.5
C10 C14 H14C 109.5
H14A C14 H14C 109.5
H14B C14 H14C 109.5
C12 C15 H15A 109.5
C12 C15 H15B 109.5
H15A C15 H15B 109.5
C12 C15 H15C 109.5
H15A C15 H15C 109.5
H15B C15 H15C 109.5
C17 C16 C21 120.04(15)
C17 C16 C6 120.80(14)
C21 C16 C6 119.16(14)
C16 C17 C18 118.75(15)
C16 C17 C22 122.35(15)
C18 C17 C22 118.90(15)
C19 C18 C17 122.19(16)
C19 C18 H18A 118.9
C17 C18 H18A 118.9
C18 C19 C20 117.94(15)
C18 C19 C23 121.81(17)
C20 C19 C23 120.25(17)
C19 C20 C21 122.21(16)
C19 C20 H20A 118.9
C21 C20 H20A 118.9
C20 C21 C16 118.82(16)
C20 C21 C24 119.81(15)
C16 C21 C24 121.37(14)
C17 C22 H22A 109.5
C17 C22 H22B 109.5
H22A C22 H22B 109.5
C17 C22 H22C 109.5
H22A C22 H22C 109.5
H22B C22 H22C 109.5
C19 C23 H23A 109.5
C19 C23 H23B 109.5
H23A C23 H23B 109.5
C19 C23 H23C 109.5
H23A C23 H23C 109.5
H23B C23 H23C 109.5
C21 C24 H24A 109.5
C21 C24 H24B 109.5
H24A C24 H24B 109.5
C21 C24 H24C 109.5
H24A C24 H24C 109.5
H24B C24 H24C 109.5
C26 C25 C30 120.20(14)
C26 C25 S2 123.49(12)
C30 C25 S2 116.13(11)
C27 C26 C25 118.42(15)
C27 C26 C31 116.91(14)
C25 C26 C31 124.67(14)
C28 C27 C26 121.78(15)
C28 C27 H27A 119.1
C26 C27 H27A 119.1
C27 C28 C29 119.08(16)
C27 C28 H28A 120.5
C29 C28 H28A 120.5
C28 C29 C30 121.48(16)
C28 C29 H29A 119.3
C30 C29 H29A 119.3
C29 C30 C25 118.94(14)
C29 C30 C40 118.09(14)
C25 C30 C40 122.84(14)
C32 C31 C36 120.14(15)
C32 C31 C26 120.74(14)
C36 C31 C26 118.84(15)
C33 C32 C31 119.06(15)
C33 C32 C37 119.23(16)
C31 C32 C37 121.70(15)
C34 C33 C32 121.81(16)
C34 C33 H33A 119.1
C32 C33 H33A 119.1
C35 C34 C33 118.12(15)
C35 C34 C38 120.45(16)
C33 C34 C38 121.41(17)
C34 C35 C36 122.31(15)
C34 C35 H35A 118.8
C36 C35 H35A 118.8
C35 C36 C31 118.55(16)
C35 C36 C39 119.09(15)
C31 C36 C39 122.36(15)
C32 C37 H37A 109.5
C32 C37 H37B 109.5
H37A C37 H37B 109.5
C32 C37 H37C 109.5
H37A C37 H37C 109.5
H37B C37 H37C 109.5
C34 C38 H38A 109.5
C34 C38 H38B 109.5
H38A C38 H38B 109.5
C34 C38 H38C 109.5
H38A C38 H38C 109.5
H38B C38 H38C 109.5
C36 C39 H39A 109.5
C36 C39 H39B 109.5
H39A C39 H39B 109.5
C36 C39 H39C 109.5
H39A C39 H39C 109.5
H39B C39 H39C 109.5
C45 C40 C41 119.97(14)
C45 C40 C30 120.74(15)
C41 C40 C30 119.11(14)
C42 C41 C40 118.85(15)
C42 C41 C46 119.08(15)
C40 C41 C46 122.06(14)
C43 C42 C41 122.12(16)
C43 C42 H42A 118.9
C41 C42 H42A 118.9
C44 C43 C42 118.06(15)
C44 C43 C47 121.57(16)
C42 C43 C47 120.35(16)
C43 C44 C45 122.04(16)
C43 C44 H44A 119.0
C45 C44 H44A 119.0
C44 C45 C40 118.93(15)
C44 C45 C48 118.99(15)
C40 C45 C48 122.08(15)
C41 C46 H46A 109.5
C41 C46 H46B 109.5
H46A C46 H46B 109.5
C41 C46 H46C 109.5
H46A C46 H46C 109.5
H46B C46 H46C 109.5
C43 C47 H47A 109.5
C43 C47 H47B 109.5
H47A C47 H47B 109.5
C43 C47 H47C 109.5
H47A C47 H47C 109.5
H47B C47 H47C 109.5
C45 C48 H48A 109.5
C45 C48 H48B 109.5
H48A C48 H48B 109.5
C45 C48 H48C 109.5
H48A C48 H48C 109.5
H48B C48 H48C 109.5
C50 C49 C54 120.22(14)
C50 C49 S3 122.76(12)
C54 C49 S3 116.70(12)
C51 C50 C49 118.55(15)
C51 C50 C55 117.94(14)
C49 C50 C55 123.50(14)
C52 C51 C50 121.83(15)
C52 C51 H51A 119.1
C50 C51 H51A 119.1
C53 C52 C51 118.98(15)
C53 C52 H52A 120.5
C51 C52 H52A 120.5
C52 C53 C54 121.61(16)
C52 C53 H53A 119.2
C54 C53 H53A 119.2
C53 C54 C49 118.76(14)
C53 C54 C64 118.55(14)
C49 C54 C64 122.67(14)
C56 C55 C60 120.12(15)
C56 C55 C50 120.10(15)
C60 C55 C50 119.63(15)
C57 C56 C55 119.10(15)
C57 C56 C61 120.01(16)
C55 C56 C61 120.86(15)
C56 C57 C58 121.70(16)
C56 C57 H57A 119.1
C58 C57 H57A 119.1
C59 C58 C57 118.23(15)
C59 C58 C62 120.82(16)
C57 C58 C62 120.87(16)
C58 C59 C60 122.07(16)
C58 C59 H59A 119.0
C60 C59 H59A 119.0
C59 C60 C55 118.75(16)
C59 C60 C63 119.04(15)
C55 C60 C63 122.20(15)
C56 C61 H61A 109.5
C56 C61 H61B 109.5
H61A C61 H61B 109.5
C56 C61 H61C 109.5
H61A C61 H61C 109.5
H61B C61 H61C 109.5
C58 C62 H62A 109.5
C58 C62 H62B 109.5
H62A C62 H62B 109.5
C58 C62 H62C 109.5
H62A C62 H62C 109.5
H62B C62 H62C 109.5
C60 C63 H63A 109.5
C60 C63 H63B 109.5
H63A C63 H63B 109.5
C60 C63 H63C 109.5
H63A C63 H63C 109.5
H63B C63 H63C 109.5
C60 C63 H63D 109.5
H63A C63 H63D 141.1
H63B C63 H63D 56.3
H63C C63 H63D 56.3
C60 C63 H63E 109.5
H63A C63 H63E 56.3
H63B C63 H63E 141.1
H63C C63 H63E 56.3
H63D C63 H63E 109.5
C60 C63 H63F 109.5
H63A C63 H63F 56.3
H63B C63 H63F 56.3
H63C C63 H63F 141.1
H63D C63 H63F 109.5
H63E C63 H63F 109.5
C69 C64 C65 120.03(15)
C69 C64 C54 119.00(15)
C65 C64 C54 120.94(15)
C66 C65 C64 118.61(16)
C66 C65 C70 119.64(15)
C64 C65 C70 121.75(15)
C67 C66 C65 122.42(16)
C67 C66 H66A 118.8
C65 C66 H66A 118.8
C68 C67 C66 117.97(15)
C68 C67 C71 121.83(17)
C66 C67 C71 120.20(16)
C67 C68 C69 121.79(16)
C67 C68 H68A 119.1
C69 C68 H68A 119.1
C68 C69 C64 119.17(16)
C68 C69 C72 119.57(16)
C64 C69 C72 121.26(15)
C65 C70 H70A 109.5
C65 C70 H70B 109.5
H70A C70 H70B 109.5
C65 C70 H70C 109.5
H70A C70 H70C 109.5
H70B C70 H70C 109.5
C67 C71 H71A 109.5
C67 C71 H71B 109.5
H71A C71 H71B 109.5
C67 C71 H71C 109.5
H71A C71 H71C 109.5
H71B C71 H71C 109.5
C69 C72 H72A 109.5
C69 C72 H72B 109.5
H72A C72 H72B 109.5
C69 C72 H72C 109.5
H72A C72 H72C 109.5
H72B C72 H72C 109.5
C78 C73 C74 120.57(14)
C78 C73 S4 115.21(12)
C74 C73 S4 123.92(12)
C75 C74 C73 118.48(15)
C75 C74 C79 118.04(14)
C73 C74 C79 123.45(14)
C76 C75 C74 121.46(16)
C76 C75 H75A 119.3
C74 C75 H75A 119.3
C75 C76 C77 119.32(15)
C75 C76 H76A 120.3
C77 C76 H76A 120.3
C76 C77 C78 121.19(15)
C76 C77 H77A 119.4
C78 C77 H77A 119.4
C77 C78 C73 118.91(15)
C77 C78 C88 118.94(14)
C73 C78 C88 122.15(14)
C80 C79 C84 119.52(15)
C80 C79 C74 119.92(14)
C84 C79 C74 120.35(14)
C81 C80 C79 119.11(15)
C81 C80 C85 119.30(14)
C79 C80 C85 121.59(15)
C82 C81 C80 122.22(15)
C82 C81 H81A 118.9
C80 C81 H81A 118.9
C81 C82 C83 117.86(15)
C81 C82 C86 121.40(16)
C83 C82 C86 120.74(16)
C84 C83 C82 122.24(15)
C84 C83 H83A 118.9
C82 C83 H83A 118.9
C83 C84 C79 119.04(15)
C83 C84 C87 119.26(15)
C79 C84 C87 121.70(15)
C80 C85 H85A 109.5
C80 C85 H85B 109.5
H85A C85 H85B 109.5
C80 C85 H85C 109.5
H85A C85 H85C 109.5
H85B C85 H85C 109.5
C82 C86 H86A 109.5
C82 C86 H86B 109.5
H86A C86 H86B 109.5
C82 C86 H86C 109.5
H86A C86 H86C 109.5
H86B C86 H86C 109.5
C84 C87 H87A 109.5
C84 C87 H87B 109.5
H87A C87 H87B 109.5
C84 C87 H87C 109.5
H87A C87 H87C 109.5
H87B C87 H87C 109.5
C89 C88 C93 120.20(15)
C89 C88 C78 119.96(14)
C93 C88 C78 119.83(15)
C90 C89 C88 119.05(15)
C90 C89 C94 119.64(15)
C88 C89 C94 121.31(15)
C91 C90 C89 121.65(16)
C91 C90 H90A 119.2
C89 C90 H90A 119.2
C92 C91 C90 118.30(16)
C92 C91 C95 120.82(16)
C90 C91 C95 120.88(17)
C91 C92 C93 121.89(15)
C91 C92 H92A 119.1
C93 C92 H92A 119.1
C92 C93 C88 118.87(16)
C92 C93 C96 120.20(15)
C88 C93 C96 120.93(16)
C89 C94 H94A 109.5
C89 C94 H94B 109.5
H94A C94 H94B 109.5
C89 C94 H94C 109.5
H94A C94 H94C 109.5
H94B C94 H94C 109.5
C91 C95 H95A 109.5
C91 C95 H95B 109.5
H95A C95 H95B 109.5
C91 C95 H95C 109.5
H95A C95 H95C 109.5
H95B C95 H95C 109.5
C93 C96 H96A 109.5
C93 C96 H96B 109.5
H96A C96 H96B 109.5
C93 C96 H96C 109.5
H96A C96 H96C 109.5
H96B C96 H96C 109.5

loop_
_geom_bond_atom_site_label_1
_geom_bond_atom_site_label_2
_geom_bond_distance
S1 C1 1.7859(15)
S1 Si1 2.1372(6)
Si1 S2 2.1403(6)
Si1 H1A 1.391(18)
Si1 H1B 1.370(18)
C1 C2 1.408(2)
C1 C6 1.409(2)
S2 C25 1.7892(16)
Si2 S4 2.1341(6)
Si2 S3 2.1447(6)
Si2 H2A 1.377(19)
Si2 H2B 1.355(18)
C2 C3 1.395(2)
C2 C7 1.492(2)
S3 C49 1.7889(16)
C3 C4 1.386(2)
C3 H3A 0.9500
S4 C73 1.7855(16)
C4 C5 1.387(2)
C4 H4A 0.9500
C5 C6 1.397(2)
C5 H5A 0.9500
C6 C16 1.503(2)
C7 C8 1.410(2)
C7 C12 1.410(2)
C8 C9 1.393(2)
C8 C13 1.510(2)
C9 C10 1.386(2)
C9 H9A 0.9500
C10 C11 1.392(2)
C10 C14 1.506(2)
C11 C12 1.390(2)
C11 H11A 0.9500
C12 C15 1.510(2)
C13 H13A 0.9800
C13 H13B 0.9800
C13 H13C 0.9800
C14 H14A 0.9800
C14 H14B 0.9800
C14 H14C 0.9800
C15 H15A 0.9800
C15 H15B 0.9800
C15 H15C 0.9800
C16 C17 1.399(2)
C16 C21 1.410(2)
C17 C18 1.401(2)
C17 C22 1.508(2)
C18 C19 1.386(3)
C18 H18A 0.9500
C19 C20 1.387(3)
C19 C23 1.508(2)
C20 C21 1.392(2)
C20 H20A 0.9500
C21 C24 1.505(2)
C22 H22A 0.9800
C22 H22B 0.9800
C22 H22C 0.9800
C23 H23A 0.9800
C23 H23B 0.9800
C23 H23C 0.9800
C24 H24A 0.9800
C24 H24B 0.9800
C24 H24C 0.9800
C25 C26 1.406(2)
C25 C30 1.410(2)
C26 C27 1.401(2)
C26 C31 1.499(2)
C27 C28 1.381(2)
C27 H27A 0.9500
C28 C29 1.385(2)
C28 H28A 0.9500
C29 C30 1.392(2)
C29 H29A 0.9500
C30 C40 1.503(2)
C31 C32 1.400(2)
C31 C36 1.410(2)
C32 C33 1.396(2)
C32 C37 1.509(2)
C33 C34 1.392(2)
C33 H33A 0.9500
C34 C35 1.383(3)
C34 C38 1.513(2)
C35 C36 1.397(2)
C35 H35A 0.9500
C36 C39 1.510(2)
C37 H37A 0.9800
C37 H37B 0.9800
C37 H37C 0.9800
C38 H38A 0.9800
C38 H38B 0.9800
C38 H38C 0.9800
C39 H39A 0.9800
C39 H39B 0.9800
C39 H39C 0.9800
C40 C45 1.399(2)
C40 C41 1.408(2)
C41 C42 1.391(2)
C41 C46 1.505(2)
C42 C43 1.387(2)
C42 H42A 0.9500
C43 C44 1.384(2)
C43 C47 1.513(2)
C44 C45 1.397(2)
C44 H44A 0.9500
C45 C48 1.512(2)
C46 H46A 0.9800
C46 H46B 0.9800
C46 H46C 0.9800
C47 H47A 0.9800
C47 H47B 0.9800
C47 H47C 0.9800
C48 H48A 0.9800
C48 H48B 0.9800
C48 H48C 0.9800
C49 C50 1.409(2)
C49 C54 1.411(2)
C50 C51 1.394(2)
C50 C55 1.499(2)
C51 C52 1.385(2)
C51 H51A 0.9500
C52 C53 1.384(2)
C52 H52A 0.9500
C53 C54 1.394(2)
C53 H53A 0.9500
C54 C64 1.504(2)
C55 C56 1.404(2)
C55 C60 1.406(2)
C56 C57 1.393(2)
C56 C61 1.509(2)
C57 C58 1.394(2)
C57 H57A 0.9500
C58 C59 1.385(2)
C58 C62 1.512(2)
C59 C60 1.396(2)
C59 H59A 0.9500
C60 C63 1.512(2)
C61 H61A 0.9800
C61 H61B 0.9800
C61 H61C 0.9800
C62 H62A 0.9800
C62 H62B 0.9800
C62 H62C 0.9800
C63 H63A 0.9800
C63 H63B 0.9800
C63 H63C 0.9800
C63 H63D 0.9800
C63 H63E 0.9800
C63 H63F 0.9800
C64 C69 1.399(2)
C64 C65 1.407(2)
C65 C66 1.391(2)
C65 C70 1.505(2)
C66 C67 1.387(2)
C66 H66A 0.9500
C67 C68 1.387(2)
C67 C71 1.512(2)
C68 C69 1.396(2)
C68 H68A 0.9500
C69 C72 1.512(2)
C70 H70A 0.9800
C70 H70B 0.9800
C70 H70C 0.9800
C71 H71A 0.9800
C71 H71B 0.9800
C71 H71C 0.9800
C72 H72A 0.9800
C72 H72B 0.9800
C72 H72C 0.9800
C73 C78 1.404(2)
C73 C74 1.408(2)
C74 C75 1.396(2)
C74 C79 1.494(2)
C75 C76 1.386(2)
C75 H75A 0.9500
C76 C77 1.387(2)
C76 H76A 0.9500
C77 C78 1.394(2)
C77 H77A 0.9500
C78 C88 1.499(2)
C79 C80 1.407(2)
C79 C84 1.410(2)
C80 C81 1.392(2)
C80 C85 1.510(2)
C81 C82 1.384(2)
C81 H81A 0.9500
C82 C83 1.392(2)
C82 C86 1.508(2)
C83 C84 1.388(2)
C83 H83A 0.9500
C84 C87 1.507(2)
C85 H85A 0.9800
C85 H85B 0.9800
C85 H85C 0.9800
C86 H86A 0.9800
C86 H86B 0.9800
C86 H86C 0.9800
C87 H87A 0.9800
C87 H87B 0.9800
C87 H87C 0.9800
C88 C89 1.401(2)
C88 C93 1.404(2)
C89 C90 1.394(2)
C89 C94 1.507(2)
C90 C91 1.391(2)
C90 H90A 0.9500
C91 C92 1.389(3)
C91 C95 1.509(2)
C92 C93 1.393(2)
C92 H92A 0.9500
C93 C96 1.509(2)
C94 H94A 0.9800
C94 H94B 0.9800
C94 H94C 0.9800
C95 H95A 0.9800
C95 H95B 0.9800
C95 H95C 0.9800
C96 H96A 0.9800
C96 H96B 0.9800
C96 H96C 0.9800

loop_
_geom_torsion_atom_site_label_1
_geom_torsion_atom_site_label_2
_geom_torsion_atom_site_label_3
_geom_torsion_atom_site_label_4
_geom_torsion
C1 S1 Si1 S2 -148.59(6)
Si1 S1 C1 C2 -50.05(13)
Si1 S1 C1 C6 134.38(11)
S1 Si1 S2 C25 -159.20(6)
C6 C1 C2 C3 -3.2(2)
S1 C1 C2 C3 -178.58(11)
C6 C1 C2 C7 174.95(14)
S1 C1 C2 C7 -0.4(2)
S4 Si2 S3 C49 -161.68(6)
C1 C2 C3 C4 1.9(2)
C7 C2 C3 C4 -176.33(14)
S3 Si2 S4 C73 -156.62(6)
C2 C3 C4 C5 1.0(2)
C3 C4 C5 C6 -2.6(2)
C4 C5 C6 C1 1.2(2)
C4 C5 C6 C16 -179.96(14)
C2 C1 C6 C5 1.7(2)
S1 C1 C6 C5 177.37(11)
C2 C1 C6 C16 -177.11(14)
S1 C1 C6 C16 -1.4(2)
C3 C2 C7 C8 -66.8(2)
C1 C2 C7 C8 115.10(17)
C3 C2 C7 C12 111.02(17)
C1 C2 C7 C12 -67.1(2)
C12 C7 C8 C9 4.6(2)
C2 C7 C8 C9 -177.65(14)
C12 C7 C8 C13 -176.89(14)
C2 C7 C8 C13 0.9(2)
C7 C8 C9 C10 -1.3(2)
C13 C8 C9 C10 -179.92(15)
C8 C9 C10 C11 -3.1(2)
C8 C9 C10 C14 175.02(15)
C9 C10 C11 C12 4.3(2)
C14 C10 C11 C12 -173.78(15)
C10 C11 C12 C7 -1.1(2)
C10 C11 C12 C15 178.23(15)
C8 C7 C12 C11 -3.4(2)
C2 C7 C12 C11 178.82(14)
C8 C7 C12 C15 177.29(14)
C2 C7 C12 C15 -0.5(2)
C5 C6 C16 C17 103.89(18)
C1 C6 C16 C17 -77.3(2)
C5 C6 C16 C21 -76.2(2)
C1 C6 C16 C21 102.63(18)
C21 C16 C17 C18 1.7(2)
C6 C16 C17 C18 -178.35(15)
C21 C16 C17 C22 -177.55(16)
C6 C16 C17 C22 2.4(2)
C16 C17 C18 C19 -1.8(3)
C22 C17 C18 C19 177.47(16)
C17 C18 C19 C20 0.2(3)
C17 C18 C19 C23 -179.33(16)
C18 C19 C20 C21 1.5(3)
C23 C19 C20 C21 -178.92(16)
C19 C20 C21 C16 -1.6(2)
C19 C20 C21 C24 178.00(16)
C17 C16 C21 C20 -0.1(2)
C6 C16 C21 C20 179.99(15)
C17 C16 C21 C24 -179.65(15)
C6 C16 C21 C24 0.4(2)
Si1 S2 C25 C26 -43.73(16)
Si1 S2 C25 C30 141.14(12)
C30 C25 C26 C27 -1.3(2)
S2 C25 C26 C27 -176.25(13)
C30 C25 C26 C31 178.47(16)
S2 C25 C26 C31 3.5(2)
C25 C26 C27 C28 -1.3(3)
C31 C26 C27 C28 178.92(17)
C26 C27 C28 C29 1.6(3)
C27 C28 C29 C30 0.6(3)
C28 C29 C30 C25 -3.2(3)
C28 C29 C30 C40 172.89(17)
C26 C25 C30 C29 3.5(2)
S2 C25 C30 C29 178.77(13)
C26 C25 C30 C40 -172.38(16)
S2 C25 C30 C40 2.9(2)
C27 C26 C31 C32 104.97(19)
C25 C26 C31 C32 -74.8(2)
C27 C26 C31 C36 -69.0(2)
C25 C26 C31 C36 111.25(19)
C36 C31 C32 C33 -0.1(2)
C26 C31 C32 C33 -173.96(14)
C36 C31 C32 C37 179.55(15)
C26 C31 C32 C37 5.7(2)
C31 C32 C33 C34 0.7(2)
C37 C32 C33 C34 -179.00(15)
C32 C33 C34 C35 -0.8(2)
C32 C33 C34 C38 178.02(15)
C33 C34 C35 C36 0.5(2)
C38 C34 C35 C36 -178.38(15)
C34 C35 C36 C31 0.0(2)
C34 C35 C36 C39 179.83(15)
C32 C31 C36 C35 -0.2(2)
C26 C31 C36 C35 173.74(14)
C32 C31 C36 C39 179.98(15)
C26 C31 C36 C39 -6.1(2)
C29 C30 C40 C45 72.6(2)
C25 C30 C40 C45 -111.54(19)
C29 C30 C40 C41 -102.52(19)
C25 C30 C40 C41 73.4(2)
C45 C40 C41 C42 0.0(2)
C30 C40 C41 C42 175.09(14)
C45 C40 C41 C46 -179.53(15)
C30 C40 C41 C46 -4.4(2)
C40 C41 C42 C43 1.4(2)
C46 C41 C42 C43 -179.14(15)
C41 C42 C43 C44 -1.2(2)
C41 C42 C43 C47 177.11(16)
C42 C43 C44 C45 -0.4(3)
C47 C43 C44 C45 -178.62(16)
C43 C44 C45 C40 1.7(3)
C43 C44 C45 C48 -177.78(16)
C41 C40 C45 C44 -1.4(2)
C30 C40 C45 C44 -176.46(15)
C41 C40 C45 C48 178.00(15)
C30 C40 C45 C48 3.0(2)
Si2 S3 C49 C50 -46.73(15)
Si2 S3 C49 C54 139.74(12)
C54 C49 C50 C51 2.1(2)
S3 C49 C50 C51 -171.26(13)
C54 C49 C50 C55 -176.97(16)
S3 C49 C50 C55 9.7(2)
C49 C50 C51 C52 -0.4(3)
C55 C50 C51 C52 178.71(16)
C50 C51 C52 C53 -1.2(3)
C51 C52 C53 C54 1.2(3)
C52 C53 C54 C49 0.5(3)
C52 C53 C54 C64 -178.18(16)
C50 C49 C54 C53 -2.1(2)
S3 C49 C54 C53 171.58(13)
C50 C49 C54 C64 176.49(15)
S3 C49 C54 C64 -9.8(2)
C51 C50 C55 C56 98.98(19)
C49 C50 C55 C56 -82.0(2)
C51 C50 C55 C60 -76.5(2)
C49 C50 C55 C60 102.48(19)
C60 C55 C56 C57 0.2(2)
C50 C55 C56 C57 -175.33(14)
C60 C55 C56 C61 178.49(14)
C50 C55 C56 C61 3.0(2)
C55 C56 C57 C58 1.0(2)
C61 C56 C57 C58 -177.34(15)
C56 C57 C58 C59 -1.7(2)
C56 C57 C58 C62 175.04(15)
C57 C58 C59 C60 1.3(2)
C62 C58 C59 C60 -175.46(15)
C58 C59 C60 C55 -0.2(2)
C58 C59 C60 C63 179.04(15)
C56 C55 C60 C59 -0.6(2)
C50 C55 C60 C59 174.95(14)
C56 C55 C60 C63 -179.76(15)
C50 C55 C60 C63 -4.2(2)
C53 C54 C64 C69 77.9(2)
C49 C54 C64 C69 -100.7(2)
C53 C54 C64 C65 -100.05(19)
C49 C54 C64 C65 81.3(2)
C69 C64 C65 C66 1.0(2)
C54 C64 C65 C66 178.90(15)
C69 C64 C65 C70 -178.62(15)
C54 C64 C65 C70 -0.7(2)
C64 C65 C66 C67 0.0(2)
C70 C65 C66 C67 179.63(16)
C65 C66 C67 C68 -0.7(3)
C65 C66 C67 C71 178.99(16)
C66 C67 C68 C69 0.3(3)
C71 C67 C68 C69 -179.34(16)
C67 C68 C69 C64 0.7(3)
C67 C68 C69 C72 -179.43(16)
C65 C64 C69 C68 -1.3(2)
C54 C64 C69 C68 -179.29(15)
C65 C64 C69 C72 178.79(15)
C54 C64 C69 C72 0.8(2)
Si2 S4 C73 C78 139.81(11)
Si2 S4 C73 C74 -46.43(14)
C78 C73 C74 C75 -2.1(2)
S4 C73 C74 C75 -175.50(12)
C78 C73 C74 C79 176.06(14)
S4 C73 C74 C79 2.6(2)
C73 C74 C75 C76 2.2(2)
C79 C74 C75 C76 -176.05(15)
C74 C75 C76 C77 -0.2(2)
C75 C76 C77 C78 -2.1(2)
C76 C77 C78 C73 2.1(2)
C76 C77 C78 C88 -178.70(15)
C74 C73 C78 C77 0.0(2)
S4 C73 C78 C77 173.94(12)
C74 C73 C78 C88 -179.17(14)
S4 C73 C78 C88 -5.2(2)
C75 C74 C79 C80 -68.6(2)
C73 C74 C79 C80 113.27(18)
C75 C74 C79 C84 106.15(18)
C73 C74 C79 C84 -72.0(2)
C84 C79 C80 C81 1.4(2)
C74 C79 C80 C81 176.21(15)
C84 C79 C80 C85 -178.19(15)
C74 C79 C80 C85 -3.4(2)
C79 C80 C81 C82 -1.2(3)
C85 C80 C81 C82 178.39(16)
C80 C81 C82 C83 0.1(3)
C80 C81 C82 C86 -179.35(16)
C81 C82 C83 C84 0.9(3)
C86 C82 C83 C84 -179.68(16)
C82 C83 C84 C79 -0.7(3)
C82 C83 C84 C87 -179.83(16)
C80 C79 C84 C83 -0.5(2)
C74 C79 C84 C83 -175.27(15)
C80 C79 C84 C87 178.64(15)
C74 C79 C84 C87 3.9(2)
C77 C78 C88 C89 94.74(19)
C73 C78 C88 C89 -86.1(2)
C77 C78 C88 C93 -84.0(2)
C73 C78 C88 C93 95.17(19)
C93 C88 C89 C90 1.9(2)
C78 C88 C89 C90 -176.83(15)
C93 C88 C89 C94 -178.01(15)
C78 C88 C89 C94 3.3(2)
C88 C89 C90 C91 -0.7(2)
C94 C89 C90 C91 179.16(16)
C89 C90 C91 C92 -1.0(3)
C89 C90 C91 C95 178.65(16)
C90 C91 C92 C93 1.6(3)
C95 C91 C92 C93 -178.05(17)
C91 C92 C93 C88 -0.5(3)
C91 C92 C93 C96 179.22(17)
C89 C88 C93 C92 -1.3(2)
C78 C88 C93 C92 177.40(15)
C89 C88 C93 C96 179.03(16)
C78 C88 C93 C96 -2.3(2)
